data_7710561
loop_
_publ_author_name
'Dunes&#x0326;, Gabriel'
'Soran, Albert'
'Silvestru, Cristian'

_publ_section_title
;
 Organopnictogen(III) bis(arylthiolates) containing NCN-aryl pincer
 ligands: from synthesis and characterization to reactivity
;
_journal_name_full 'Dalton Transactions'
_journal_paper_doi 10.1039/D2DT01436J
_journal_year 2022
_chemical_formula_moiety 'C32 H41 Bi N2 O2 S2'
_chemical_formula_sum 'C32 H41 Bi N2 O2 S2'
_chemical_formula_weight 758.77
_space_group_crystal_system monoclinic
_space_group_IT_number 14
_space_group_name_Hall '-P 2ybc'
_space_group_name_H-M_alt 'P 1 21/c 1'
_atom_sites_solution_hydrogens geom
_atom_sites_solution_primary dual
_atom_sites_solution_secondary difmap
_audit_update_record
;
2022-02-18 deposited with the CCDC.	2022-06-07 downloaded from the CCDC.
;
_cell_angle_alpha 90
_cell_angle_beta 106.1090(10)
_cell_angle_gamma 90
_cell_formula_units_Z 4
_cell_length_a 10.4719(4)
_cell_length_b 19.9683(8)
_cell_length_c 15.1511(5)
_cell_measurement_reflns_used 9224
_cell_measurement_temperature 104.(2)
_cell_measurement_theta_max 28.2850
_cell_measurement_theta_min 2.2668
_cell_volume 3043.8(2)
_computing_cell_refinement 'SAINT V8.38A (Bruker AXS Inc., 2017)'
_computing_data_collection 'Bruker APEX4 2021.10-0'
_computing_data_reduction 'SAINT V8.38A (Bruker AXS Inc., 2017)'
_computing_molecular_graphics 'shelXle (C.B. Huebschle, rev 1328)'
_computing_publication_material 'Bruker APEX4 2021.10-0'
_computing_structure_refinement 'SHELXL-2019/1 (Sheldrick, 2019)'
_computing_structure_solution 'SHELXT 2014/5 (Sheldrick, 2014)'
_diffrn_ambient_temperature 104.(2)
_diffrn_measured_fraction_theta_full 0.995
_diffrn_measured_fraction_theta_max 0.995
_diffrn_measurement_device 'Bruker D8 Venture'
_diffrn_measurement_device_type 'three-circle diffractometer'
_diffrn_measurement_method '\f and \w scans'
_diffrn_radiation_monochromator 'multilayer mirror optics'
_diffrn_radiation_probe x-ray
_diffrn_radiation_type 'Mo K\a'
_diffrn_radiation_wavelength 0.71073
_diffrn_reflns_av_R_equivalents 0.0288
_diffrn_reflns_av_unetI/netI 0.0210
_diffrn_reflns_limit_h_max 13
_diffrn_reflns_limit_h_min -13
_diffrn_reflns_limit_k_max 21
_diffrn_reflns_limit_k_min -26
_diffrn_reflns_limit_l_max 20
_diffrn_reflns_limit_l_min -20
_diffrn_reflns_number 44530
_diffrn_reflns_theta_full 25.24
_diffrn_reflns_theta_max 28.28
_diffrn_reflns_theta_min 2.27
_diffrn_source 'Incoatec Mo--I\mS 3.0 microfocus source'
_exptl_absorpt_coefficient_mu 5.961
_exptl_absorpt_correction_T_max 0.77
_exptl_absorpt_correction_T_min 0.45
_exptl_absorpt_correction_type multi-scan
_exptl_absorpt_process_details
;
Krause, L., Herbst-Irmer, R., Sheldrick G.M. & Stalke D.,
J. Appl. Cryst. 48 (2015) 3-10
;
_exptl_crystal_colour 'clear light yellow'
_exptl_crystal_density_diffrn 1.656
_exptl_crystal_density_method 'not measured'
_exptl_crystal_description block
_exptl_crystal_F_000 1512
_exptl_crystal_size_max 0.160
_exptl_crystal_size_mid 0.106
_exptl_crystal_size_min 0.046
_refine_diff_density_max 0.617
_refine_diff_density_min -0.613
_refine_ls_extinction_method none
_refine_ls_goodness_of_fit_ref 1.080
_refine_ls_hydrogen_treatment constr
_refine_ls_matrix_type full
_refine_ls_number_parameters 359
_refine_ls_number_reflns 7504
_refine_ls_number_restraints 0
_refine_ls_restrained_S_all 1.080
_refine_ls_R_factor_all 0.0238
_refine_ls_R_factor_gt 0.0181
_refine_ls_shift/su_max 0.006
_refine_ls_shift/su_mean 0.000
_refine_ls_structure_factor_coef Fsqd
_refine_ls_weighting_details 'w=1/[\s^2^(Fo^2^)+(0.0096P)^2^+1.8923P] where P=(Fo^2^+2Fc^2^)/3'
_refine_ls_weighting_scheme calc
_refine_ls_wR_factor_gt 0.0326
_refine_ls_wR_factor_ref 0.0339
_reflns_Friedel_coverage 0.000
_reflns_number_gt 6705
_reflns_number_total 7504
_reflns_threshold_expression 'I > 2\s(I)'
_cod_data_source_file d2dt01436j2.cif
_cod_data_source_block 0127alb
_cod_database_code 7710561

loop_
_space_group_symop_operation_xyz
'x, y, z'
'-x, y+1/2, -z+1/2'
'-x, -y, -z'
'x, -y-1/2, z-1/2'

loop_
_atom_site_type_symbol
_atom_site_label
_atom_site_fract_x
_atom_site_fract_y
_atom_site_fract_z
_atom_site_U_iso_or_equiv
_atom_site_adp_type
_atom_site_calc_flag
_atom_site_refinement_flags_adp
_atom_site_refinement_flags_occupancy
_atom_site_refinement_flags_posn
_atom_site_occupancy
_atom_site_disorder_assembly
_atom_site_disorder_group
Bi Bi1 0.44934(2) 0.59823(2) 0.76833(2) 0.01499(2) Uani d . . . 1 . .
S S1 0.68040(5) 0.61818(3) 0.73653(4) 0.01959(11) Uani d . . . 1 . .
S S2 0.39808(5) 0.71665(2) 0.68935(4) 0.01881(10) Uani d . . . 1 . .
O O1 0.04590(15) 0.55996(8) 0.86429(10) 0.0253(3) Uani d . . . 1 . .
O O2 0.61489(17) 0.41663(8) 0.96166(11) 0.0317(4) Uani d . . . 1 . .
N N1 0.15301(17) 0.58678(8) 0.71305(11) 0.0191(4) Uani d . . . 1 . .
N N2 0.56840(18) 0.47155(8) 0.77951(12) 0.0217(4) Uani d . . . 1 . .
C C1 0.3652(2) 0.53785(10) 0.63914(13) 0.0189(4) Uani d . . . 1 . .
C C2 0.2354(2) 0.54938(10) 0.58452(14) 0.0192(4) Uani d . . . 1 . .
C C3 0.1867(2) 0.51267(11) 0.50389(14) 0.0246(5) Uani d . . . 1 . .
H H3 0.099907 0.521475 0.465490 0.030000 Uiso calc U . R 1 . .
C C4 0.2637(2) 0.46338(11) 0.47908(15) 0.0281(5) Uani d . . . 1 . .
H H4 0.231452 0.440022 0.422648 0.034000 Uiso calc U . R 1 . .
C C5 0.3880(2) 0.44847(11) 0.53720(15) 0.0261(5) Uani d . . . 1 . .
H H5 0.438730 0.413067 0.522060 0.031000 Uiso calc U . R 1 . .
C C6 0.4393(2) 0.48515(10) 0.61802(14) 0.0202(4) Uani d . . . 1 . .
C C7 0.1439(2) 0.59712(11) 0.61532(14) 0.0205(4) Uani d . . . 1 . .
H H7A 0.168653 0.643848 0.605674 0.025000 Uiso calc U . R 1 . .
H H7B 0.051217 0.589760 0.577931 0.025000 Uiso calc U . R 1 . .
C C8 0.1068(2) 0.51991(10) 0.72986(14) 0.0222(4) Uani d . . . 1 . .
H H8A 0.160131 0.485354 0.709433 0.027000 Uiso calc U . R 1 . .
H H8B 0.012626 0.514166 0.694384 0.027000 Uiso calc U . R 1 . .
C C9 0.1205(2) 0.51161(11) 0.83106(15) 0.0253(5) Uani d . . . 1 . .
H H9A 0.089990 0.466237 0.842097 0.030000 Uiso calc U . R 1 . .
H H9B 0.215370 0.515570 0.865693 0.030000 Uiso calc U . R 1 . .
C C10 0.0861(2) 0.62551(11) 0.84602(15) 0.0230(5) Uani d . . . 1 . .
H H10A 0.180042 0.632567 0.881056 0.028000 Uiso calc U . R 1 . .
H H10B 0.031443 0.659025 0.867213 0.028000 Uiso calc U . R 1 . .
C C11 0.0715(2) 0.63601(10) 0.74520(14) 0.0208(4) Uani d . . . 1 . .
H H11A -0.022913 0.630919 0.709962 0.025000 Uiso calc U . R 1 . .
H H11B 0.100262 0.681898 0.734998 0.025000 Uiso calc U . R 1 . .
C C12 0.5710(2) 0.46517(10) 0.68308(14) 0.0229(5) Uani d . . . 1 . .
H H12A 0.591363 0.418253 0.670770 0.028000 Uiso calc U . R 1 . .
H H12B 0.642168 0.494048 0.672461 0.028000 Uiso calc U . R 1 . .
C C13 0.7028(2) 0.46221(11) 0.84119(15) 0.0249(5) Uani d . . . 1 . .
H H13A 0.762286 0.497498 0.829276 0.030000 Uiso calc U . R 1 . .
H H13B 0.738012 0.418240 0.828867 0.030000 Uiso calc U . R 1 . .
C C14 0.7009(2) 0.46543(12) 0.94038(16) 0.0287(5) Uani d . . . 1 . .
H H14A 0.792122 0.458407 0.980488 0.034000 Uiso calc U . R 1 . .
H H14B 0.671519 0.510585 0.953407 0.034000 Uiso calc U . R 1 . .
C C15 0.4852(2) 0.42548(12) 0.90273(16) 0.0303(5) Uani d . . . 1 . .
H H15A 0.451218 0.469917 0.914429 0.036000 Uiso calc U . R 1 . .
H H15B 0.425736 0.390979 0.916745 0.036000 Uiso calc U . R 1 . .
C C16 0.4817(2) 0.42053(11) 0.80245(16) 0.0261(5) Uani d . . . 1 . .
H H16A 0.511548 0.375423 0.789664 0.031000 Uiso calc U . R 1 . .
H H16B 0.389435 0.426956 0.763669 0.031000 Uiso calc U . R 1 . .
C C17 0.73612(19) 0.69579(10) 0.79041(14) 0.0180(4) Uani d . . . 1 . .
C C18 0.7415(2) 0.75163(11) 0.73456(15) 0.0226(5) Uani d . . . 1 . .
C C19 0.7859(2) 0.81246(11) 0.77672(17) 0.0287(5) Uani d . . . 1 . .
H H19 0.790352 0.850243 0.739594 0.034000 Uiso calc U . R 1 . .
C C20 0.8235(2) 0.81937(12) 0.87098(18) 0.0322(6) Uani d . . . 1 . .
H H20 0.849185 0.861852 0.898398 0.039000 Uiso calc U . R 1 . .
C C21 0.8234(2) 0.76335(12) 0.92527(17) 0.0273(5) Uani d . . . 1 . .
H H21 0.852991 0.767517 0.990230 0.033000 Uiso calc U . R 1 . .
C C22 0.7808(2) 0.70114(11) 0.88645(14) 0.0207(4) Uani d . . . 1 . .
C C23 0.7016(3) 0.74645(13) 0.63206(16) 0.0330(6) Uani d . . . 1 . .
H H23A 0.719344 0.789089 0.605696 0.049000 Uiso calc U . R 1 . .
H H23B 0.606507 0.736141 0.610001 0.049000 Uiso calc U . R 1 . .
H H23C 0.752710 0.710734 0.613335 0.049000 Uiso calc U . R 1 . .
C C24 0.7849(2) 0.64156(12) 0.94734(15) 0.0270(5) Uani d . . . 1 . .
H H24A 0.832157 0.653374 1.010784 0.041000 Uiso calc U . R 1 . .
H H24B 0.831348 0.604659 0.926759 0.041000 Uiso calc U . R 1 . .
H H24C 0.694052 0.627690 0.944289 0.041000 Uiso calc U . R 1 . .
C C25 0.2933(2) 0.76346(9) 0.74054(15) 0.0184(4) Uani d . . . 1 . .
C C26 0.1813(2) 0.79516(10) 0.68078(16) 0.0228(5) Uani d . . . 1 . .
C C27 0.0977(2) 0.83203(12) 0.71890(18) 0.0313(5) Uani d . . . 1 . .
H H27 0.021030 0.852490 0.679400 0.038000 Uiso calc U . R 1 . .
C C28 0.1228(3) 0.83981(12) 0.81288(19) 0.0355(6) Uani d . . . 1 . .
H H28 0.063389 0.864637 0.837581 0.043000 Uiso calc U . R 1 . .
C C29 0.2354(2) 0.81108(11) 0.87045(18) 0.0300(5) Uani d . . . 1 . .
H H29 0.253972 0.817594 0.934884 0.036000 Uiso calc U . R 1 . .
C C30 0.3223(2) 0.77283(10) 0.83640(15) 0.0225(5) Uani d . . . 1 . .
C C31 0.1548(2) 0.79242(11) 0.57820(16) 0.0292(5) Uani d . . . 1 . .
H H31A 0.078510 0.820965 0.549389 0.044000 Uiso calc U . R 1 . .
H H31B 0.135397 0.746160 0.557132 0.044000 Uiso calc U . R 1 . .
H H31C 0.233256 0.808343 0.561140 0.044000 Uiso calc U . R 1 . .
C C32 0.4449(2) 0.74501(12) 0.90259(16) 0.0329(6) Uani d . . . 1 . .
H H32A 0.465631 0.770969 0.959705 0.049000 Uiso calc U . R 1 . .
H H32B 0.519523 0.747752 0.875490 0.049000 Uiso calc U . R 1 . .
H H32C 0.429668 0.698112 0.915847 0.049000 Uiso calc U . R 1 . .

loop_
_atom_site_aniso_label
_atom_site_aniso_U_11
_atom_site_aniso_U_22
_atom_site_aniso_U_33
_atom_site_aniso_U_12
_atom_site_aniso_U_13
_atom_site_aniso_U_23
Bi1 0.01682(4) 0.01430(3) 0.01315(4) 0.00090(3) 0.00297(3) -0.00198(3)
S1 0.0197(3) 0.0196(2) 0.0205(2) 0.00058(19) 0.0074(2) -0.00431(19)
S2 0.0185(3) 0.0164(2) 0.0212(3) 0.00194(19) 0.0049(2) 0.00044(19)
O1 0.0240(8) 0.0299(9) 0.0236(8) 0.0001(7) 0.0095(7) 0.0033(6)
O2 0.0386(10) 0.0276(9) 0.0289(9) 0.0048(7) 0.0095(8) 0.0092(7)
N1 0.0206(9) 0.0184(9) 0.0173(9) -0.0022(7) 0.0037(7) 0.0007(6)
N2 0.0274(10) 0.0175(9) 0.0211(9) 0.0031(7) 0.0081(8) 0.0000(7)
C1 0.0242(11) 0.0177(10) 0.0142(10) -0.0044(8) 0.0042(8) -0.0029(8)
C2 0.0229(11) 0.0202(10) 0.0146(10) -0.0060(8) 0.0053(8) -0.0001(8)
C3 0.0294(12) 0.0281(11) 0.0152(10) -0.0091(9) 0.0043(9) -0.0023(9)
C4 0.0372(14) 0.0294(12) 0.0190(11) -0.0120(10) 0.0101(10) -0.0093(9)
C5 0.0349(13) 0.0227(11) 0.0233(11) -0.0073(9) 0.0122(10) -0.0079(9)
C6 0.0264(12) 0.0173(10) 0.0180(10) -0.0051(8) 0.0079(9) -0.0016(8)
C7 0.0205(10) 0.0210(10) 0.0176(10) -0.0045(9) 0.0012(8) 0.0014(8)
C8 0.0264(12) 0.0184(10) 0.0215(11) -0.0026(9) 0.0063(9) -0.0008(8)
C9 0.0292(12) 0.0230(11) 0.0243(11) 0.0012(9) 0.0084(9) 0.0031(9)
C10 0.0196(11) 0.0258(11) 0.0238(11) 0.0010(9) 0.0063(9) -0.0038(9)
C11 0.0184(11) 0.0196(10) 0.0233(11) -0.0011(8) 0.0042(9) 0.0008(8)
C12 0.0302(12) 0.0179(10) 0.0232(11) 0.0037(9) 0.0116(9) -0.0017(8)
C13 0.0285(12) 0.0195(10) 0.0273(12) 0.0072(9) 0.0088(10) 0.0036(9)
C14 0.0297(13) 0.0270(12) 0.0276(12) 0.0070(10) 0.0050(10) 0.0050(9)
C15 0.0366(14) 0.0271(12) 0.0292(13) 0.0014(10) 0.0125(11) 0.0068(10)
C16 0.0324(13) 0.0181(10) 0.0297(12) 0.0002(9) 0.0116(10) 0.0027(9)
C17 0.0137(10) 0.0185(10) 0.0229(10) -0.0011(8) 0.0066(8) -0.0019(8)
C18 0.0170(11) 0.0241(11) 0.0293(12) 0.0012(8) 0.0109(9) 0.0027(9)
C19 0.0257(12) 0.0219(11) 0.0419(14) -0.0022(9) 0.0149(11) 0.0024(10)
C20 0.0257(13) 0.0256(12) 0.0484(16) -0.0070(10) 0.0157(11) -0.0115(11)
C21 0.0204(12) 0.0333(13) 0.0295(12) -0.0045(9) 0.0092(10) -0.0116(10)
C22 0.0144(10) 0.0260(11) 0.0220(11) -0.0007(8) 0.0056(8) -0.0030(9)
C23 0.0357(14) 0.0374(14) 0.0282(13) 0.0007(11) 0.0128(11) 0.0092(10)
C24 0.0261(12) 0.0337(13) 0.0207(11) -0.0007(10) 0.0056(9) -0.0002(9)
C25 0.0158(10) 0.0124(9) 0.0269(11) -0.0017(7) 0.0059(8) -0.0002(8)
C26 0.0173(11) 0.0153(9) 0.0353(12) 0.0003(8) 0.0063(9) 0.0042(9)
C27 0.0206(12) 0.0253(12) 0.0487(16) 0.0045(9) 0.0110(11) 0.0055(11)
C28 0.0290(14) 0.0281(13) 0.0570(17) 0.0030(10) 0.0247(13) -0.0024(12)
C29 0.0331(14) 0.0250(12) 0.0366(13) -0.0031(10) 0.0174(11) -0.0050(10)
C30 0.0217(11) 0.0176(10) 0.0276(12) -0.0030(8) 0.0059(9) -0.0040(8)
C31 0.0256(12) 0.0215(11) 0.0350(13) 0.0015(9) -0.0010(10) 0.0087(10)
C32 0.0353(14) 0.0350(13) 0.0229(12) 0.0039(11) -0.0010(10) -0.0089(10)

loop_
_atom_type_symbol
_atom_type_description
_atom_type_scat_dispersion_real
_atom_type_scat_dispersion_imag
_atom_type_scat_source
C C 0.0033 0.0016 'International Tables Vol C Tables 4.2.6.8 and 6.1.1.4'
H H 0.0000 0.0000 'International Tables Vol C Tables 4.2.6.8 and 6.1.1.4'
Bi Bi -4.1077 10.2566 'International Tables Vol C Tables 4.2.6.8 and 6.1.1.4'
N N 0.0061 0.0033 'International Tables Vol C Tables 4.2.6.8 and 6.1.1.4'
O O 0.0106 0.0060 'International Tables Vol C Tables 4.2.6.8 and 6.1.1.4'
S S 0.1246 0.1234 'International Tables Vol C Tables 4.2.6.8 and 6.1.1.4'

loop_
_geom_angle_atom_site_label_1
_geom_angle_atom_site_label_2
_geom_angle_atom_site_label_3
_geom_angle_site_symmetry_1
_geom_angle_site_symmetry_3
_geom_angle
_geom_angle_publ_flag
C1 Bi1 S1 . . 94.57(6) ?
C1 Bi1 S2 . . 95.97(5) ?
S1 Bi1 S2 . . 82.104(16) ?
C17 S1 Bi1 . . 104.50(7) ?
C25 S2 Bi1 . . 110.28(7) ?
C9 O1 C10 . . 109.56(16) ?
C15 O2 C14 . . 109.19(17) ?
C8 N1 C11 . . 107.53(16) ?
C8 N1 C7 . . 111.72(16) ?
C11 N1 C7 . . 110.99(16) ?
C13 N2 C16 . . 107.89(17) ?
C13 N2 C12 . . 109.97(17) ?
C16 N2 C12 . . 110.93(17) ?
C6 C1 C2 . . 119.90(18) ?
C6 C1 Bi1 . . 119.52(14) ?
C2 C1 Bi1 . . 120.37(15) ?
C3 C2 C1 . . 119.4(2) ?
C3 C2 C7 . . 119.48(19) ?
C1 C2 C7 . . 120.97(18) ?
C4 C3 C2 . . 120.7(2) ?
C4 C3 H3 . . 119.600000 ?
C2 C3 H3 . . 119.600000 ?
C5 C4 C3 . . 119.6(2) ?
C5 C4 H4 . . 120.200000 ?
C3 C4 H4 . . 120.200000 ?
C4 C5 C6 . . 120.6(2) ?
C4 C5 H5 . . 119.700000 ?
C6 C5 H5 . . 119.700000 ?
C1 C6 C5 . . 119.5(2) ?
C1 C6 C12 . . 120.98(18) ?
C5 C6 C12 . . 119.5(2) ?
N1 C7 C2 . . 110.62(16) ?
N1 C7 H7A . . 109.500000 ?
C2 C7 H7A . . 109.500000 ?
N1 C7 H7B . . 109.500000 ?
C2 C7 H7B . . 109.500000 ?
H7A C7 H7B . . 108.100000 ?
N1 C8 C9 . . 109.49(17) ?
N1 C8 H8A . . 109.800000 ?
C9 C8 H8A . . 109.800000 ?
N1 C8 H8B . . 109.800000 ?
C9 C8 H8B . . 109.800000 ?
H8A C8 H8B . . 108.200000 ?
O1 C9 C8 . . 112.29(18) ?
O1 C9 H9A . . 109.100000 ?
C8 C9 H9A . . 109.100000 ?
O1 C9 H9B . . 109.100000 ?
C8 C9 H9B . . 109.100000 ?
H9A C9 H9B . . 107.900000 ?
O1 C10 C11 . . 111.85(17) ?
O1 C10 H10A . . 109.200000 ?
C11 C10 H10A . . 109.200000 ?
O1 C10 H10B . . 109.200000 ?
C11 C10 H10B . . 109.200000 ?
H10A C10 H10B . . 107.900000 ?
N1 C11 C10 . . 109.75(17) ?
N1 C11 H11A . . 109.700000 ?
C10 C11 H11A . . 109.700000 ?
N1 C11 H11B . . 109.700000 ?
C10 C11 H11B . . 109.700000 ?
H11A C11 H11B . . 108.200000 ?
N2 C12 C6 . . 111.07(18) ?
N2 C12 H12A . . 109.400000 ?
C6 C12 H12A . . 109.400000 ?
N2 C12 H12B . . 109.400000 ?
C6 C12 H12B . . 109.400000 ?
H12A C12 H12B . . 108.000000 ?
N2 C13 C14 . . 110.66(18) ?
N2 C13 H13A . . 109.500000 ?
C14 C13 H13A . . 109.500000 ?
N2 C13 H13B . . 109.500000 ?
C14 C13 H13B . . 109.500000 ?
H13A C13 H13B . . 108.100000 ?
O2 C14 C13 . . 112.35(19) ?
O2 C14 H14A . . 109.100000 ?
C13 C14 H14A . . 109.100000 ?
O2 C14 H14B . . 109.100000 ?
C13 C14 H14B . . 109.100000 ?
H14A C14 H14B . . 107.900000 ?
O2 C15 C16 . . 112.1(2) ?
O2 C15 H15A . . 109.200000 ?
C16 C15 H15A . . 109.200000 ?
O2 C15 H15B . . 109.200000 ?
C16 C15 H15B . . 109.200000 ?
H15A C15 H15B . . 107.900000 ?
N2 C16 C15 . . 110.38(19) ?
N2 C16 H16A . . 109.600000 ?
C15 C16 H16A . . 109.600000 ?
N2 C16 H16B . . 109.600000 ?
C15 C16 H16B . . 109.600000 ?
H16A C16 H16B . . 108.100000 ?
C22 C17 C18 . . 120.31(19) ?
C22 C17 S1 . . 121.08(16) ?
C18 C17 S1 . . 118.52(16) ?
C19 C18 C17 . . 118.6(2) ?
C19 C18 C23 . . 119.9(2) ?
C17 C18 C23 . . 121.5(2) ?
C20 C19 C18 . . 121.7(2) ?
C20 C19 H19 . . 119.100000 ?
C18 C19 H19 . . 119.100000 ?
C19 C20 C21 . . 119.1(2) ?
C19 C20 H20 . . 120.500000 ?
C21 C20 H20 . . 120.500000 ?
C20 C21 C22 . . 121.4(2) ?
C20 C21 H21 . . 119.300000 ?
C22 C21 H21 . . 119.300000 ?
C21 C22 C17 . . 118.7(2) ?
C21 C22 C24 . . 119.8(2) ?
C17 C22 C24 . . 121.48(19) ?
C18 C23 H23A . . 109.500000 ?
C18 C23 H23B . . 109.500000 ?
H23A C23 H23B . . 109.500000 ?
C18 C23 H23C . . 109.500000 ?
H23A C23 H23C . . 109.500000 ?
H23B C23 H23C . . 109.500000 ?
C22 C24 H24A . . 109.500000 ?
C22 C24 H24B . . 109.500000 ?
H24A C24 H24B . . 109.500000 ?
C22 C24 H24C . . 109.500000 ?
H24A C24 H24C . . 109.500000 ?
H24B C24 H24C . . 109.500000 ?
C30 C25 C26 . . 120.13(19) ?
C30 C25 S2 . . 122.48(16) ?
C26 C25 S2 . . 117.29(16) ?
C27 C26 C25 . . 118.5(2) ?
C27 C26 C31 . . 119.6(2) ?
C25 C26 C31 . . 121.8(2) ?
C28 C27 C26 . . 121.8(2) ?
C28 C27 H27 . . 119.100000 ?
C26 C27 H27 . . 119.100000 ?
C29 C28 C27 . . 119.3(2) ?
C29 C28 H28 . . 120.400000 ?
C27 C28 H28 . . 120.400000 ?
C28 C29 C30 . . 121.7(2) ?
C28 C29 H29 . . 119.200000 ?
C30 C29 H29 . . 119.200000 ?
C29 C30 C25 . . 118.6(2) ?
C29 C30 C32 . . 118.8(2) ?
C25 C30 C32 . . 122.6(2) ?
C26 C31 H31A . . 109.500000 ?
C26 C31 H31B . . 109.500000 ?
H31A C31 H31B . . 109.500000 ?
C26 C31 H31C . . 109.500000 ?
H31A C31 H31C . . 109.500000 ?
H31B C31 H31C . . 109.500000 ?
C30 C32 H32A . . 109.500000 ?
C30 C32 H32B . . 109.500000 ?
H32A C32 H32B . . 109.500000 ?
C30 C32 H32C . . 109.500000 ?
H32A C32 H32C . . 109.500000 ?
H32B C32 H32C . . 109.500000 ?

loop_
_geom_bond_atom_site_label_1
_geom_bond_atom_site_label_2
_geom_bond_site_symmetry_2
_geom_bond_distance
_geom_bond_publ_flag
Bi1 C1 . 2.2593(19) ?
Bi1 S1 . 2.6254(6) ?
Bi1 S2 . 2.6371(5) ?
S1 C17 . 1.773(2) ?
S2 C25 . 1.775(2) ?
O1 C9 . 1.419(3) ?
O1 C10 . 1.425(3) ?
O2 C15 . 1.415(3) ?
O2 C14 . 1.423(3) ?
N1 C8 . 1.466(3) ?
N1 C11 . 1.471(3) ?
N1 C7 . 1.472(3) ?
N2 C13 . 1.469(3) ?
N2 C16 . 1.469(3) ?
N2 C12 . 1.474(3) ?
C1 C6 . 1.397(3) ?
C1 C2 . 1.400(3) ?
C2 C3 . 1.394(3) ?
C2 C7 . 1.514(3) ?
C3 C4 . 1.389(3) ?
C3 H3 . 0.950000 ?
C4 C5 . 1.386(3) ?
C4 H4 . 0.950000 ?
C5 C6 . 1.400(3) ?
C5 H5 . 0.950000 ?
C6 C12 . 1.509(3) ?
C7 H7A . 0.990000 ?
C7 H7B . 0.990000 ?
C8 C9 . 1.509(3) ?
C8 H8A . 0.990000 ?
C8 H8B . 0.990000 ?
C9 H9A . 0.990000 ?
C9 H9B . 0.990000 ?
C10 C11 . 1.507(3) ?
C10 H10A . 0.990000 ?
C10 H10B . 0.990000 ?
C11 H11A . 0.990000 ?
C11 H11B . 0.990000 ?
C12 H12A . 0.990000 ?
C12 H12B . 0.990000 ?
C13 C14 . 1.510(3) ?
C13 H13A . 0.990000 ?
C13 H13B . 0.990000 ?
C14 H14A . 0.990000 ?
C14 H14B . 0.990000 ?
C15 C16 . 1.513(3) ?
C15 H15A . 0.990000 ?
C15 H15B . 0.990000 ?
C16 H16A . 0.990000 ?
C16 H16B . 0.990000 ?
C17 C22 . 1.403(3) ?
C17 C18 . 1.410(3) ?
C18 C19 . 1.391(3) ?
C18 C23 . 1.496(3) ?
C19 C20 . 1.379(3) ?
C19 H19 . 0.950000 ?
C20 C21 . 1.389(3) ?
C20 H20 . 0.950000 ?
C21 C22 . 1.394(3) ?
C21 H21 . 0.950000 ?
C22 C24 . 1.499(3) ?
C23 H23A . 0.980000 ?
C23 H23B . 0.980000 ?
C23 H23C . 0.980000 ?
C24 H24A . 0.980000 ?
C24 H24B . 0.980000 ?
C24 H24C . 0.980000 ?
C25 C30 . 1.411(3) ?
C25 C26 . 1.417(3) ?
C26 C27 . 1.387(3) ?
C26 C31 . 1.502(3) ?
C27 C28 . 1.383(4) ?
C27 H27 . 0.950000 ?
C28 C29 . 1.382(3) ?
C28 H28 . 0.950000 ?
C29 C30 . 1.392(3) ?
C29 H29 . 0.950000 ?
C30 C32 . 1.499(3) ?
C31 H31A . 0.980000 ?
C31 H31B . 0.980000 ?
C31 H31C . 0.980000 ?
C32 H32A . 0.980000 ?
C32 H32B . 0.980000 ?
C32 H32C . 0.980000 ?

loop_
_geom_torsion_atom_site_label_1
_geom_torsion_atom_site_label_2
_geom_torsion_atom_site_label_3
_geom_torsion_atom_site_label_4
_geom_torsion_site_symmetry_1
_geom_torsion_site_symmetry_2
_geom_torsion_site_symmetry_3
_geom_torsion_site_symmetry_4
_geom_torsion
_geom_torsion_publ_flag
C6 C1 C2 C3 . . . . -6.9(3) ?
Bi1 C1 C2 C3 . . . . 178.41(15) ?
C6 C1 C2 C7 . . . . 168.35(19) ?
Bi1 C1 C2 C7 . . . . -6.3(3) ?
C1 C2 C3 C4 . . . . 2.3(3) ?
C7 C2 C3 C4 . . . . -173.0(2) ?
C2 C3 C4 C5 . . . . 2.9(3) ?
C3 C4 C5 C6 . . . . -3.5(3) ?
C2 C1 C6 C5 . . . . 6.3(3) ?
Bi1 C1 C6 C5 . . . . -178.97(16) ?
C2 C1 C6 C12 . . . . -170.91(19) ?
Bi1 C1 C6 C12 . . . . 3.8(3) ?
C4 C5 C6 C1 . . . . -1.1(3) ?
C4 C5 C6 C12 . . . . 176.2(2) ?
C8 N1 C7 C2 . . . . -63.9(2) ?
C11 N1 C7 C2 . . . . 176.09(16) ?
C3 C2 C7 N1 . . . . 131.5(2) ?
C1 C2 C7 N1 . . . . -43.7(3) ?
C11 N1 C8 C9 . . . . -59.0(2) ?
C7 N1 C8 C9 . . . . 179.02(17) ?
C10 O1 C9 C8 . . . . -57.0(2) ?
N1 C8 C9 O1 . . . . 59.4(2) ?
C9 O1 C10 C11 . . . . 56.8(2) ?
C8 N1 C11 C10 . . . . 59.2(2) ?
C7 N1 C11 C10 . . . . -178.29(17) ?
O1 C10 C11 N1 . . . . -59.3(2) ?
C13 N2 C12 C6 . . . . -171.10(17) ?
C16 N2 C12 C6 . . . . 69.6(2) ?
C1 C6 C12 N2 . . . . 36.7(3) ?
C5 C6 C12 N2 . . . . -140.5(2) ?
C16 N2 C13 C14 . . . . -56.3(2) ?
C12 N2 C13 C14 . . . . -177.41(17) ?
C15 O2 C14 C13 . . . . -57.3(2) ?
N2 C13 C14 O2 . . . . 58.1(2) ?
C14 O2 C15 C16 . . . . 57.8(2) ?
C13 N2 C16 C15 . . . . 56.7(2) ?
C12 N2 C16 C15 . . . . 177.25(18) ?
O2 C15 C16 N2 . . . . -59.3(2) ?
Bi1 S1 C17 C22 . . . . 72.52(17) ?
Bi1 S1 C17 C18 . . . . -110.83(16) ?
C22 C17 C18 C19 . . . . -3.0(3) ?
S1 C17 C18 C19 . . . . -179.64(16) ?
C22 C17 C18 C23 . . . . 176.6(2) ?
S1 C17 C18 C23 . . . . -0.1(3) ?
C17 C18 C19 C20 . . . . -0.4(3) ?
C23 C18 C19 C20 . . . . 180.0(2) ?
C18 C19 C20 C21 . . . . 3.3(4) ?
C19 C20 C21 C22 . . . . -2.7(3) ?
C20 C21 C22 C17 . . . . -0.6(3) ?
C20 C21 C22 C24 . . . . 178.7(2) ?
C18 C17 C22 C21 . . . . 3.5(3) ?
S1 C17 C22 C21 . . . . -179.95(16) ?
C18 C17 C22 C24 . . . . -175.8(2) ?
S1 C17 C22 C24 . . . . 0.8(3) ?
Bi1 S2 C25 C30 . . . . 51.49(18) ?
Bi1 S2 C25 C26 . . . . -132.20(14) ?
C30 C25 C26 C27 . . . . -3.6(3) ?
S2 C25 C26 C27 . . . . 179.95(16) ?
C30 C25 C26 C31 . . . . 173.51(19) ?
S2 C25 C26 C31 . . . . -2.9(3) ?
C25 C26 C27 C28 . . . . 1.6(3) ?
C31 C26 C27 C28 . . . . -175.6(2) ?
C26 C27 C28 C29 . . . . 1.1(4) ?
C27 C28 C29 C30 . . . . -1.9(4) ?
C28 C29 C30 C25 . . . . -0.1(3) ?
C28 C29 C30 C32 . . . . 178.0(2) ?
C26 C25 C30 C29 . . . . 2.9(3) ?
S2 C25 C30 C29 . . . . 179.12(16) ?
C26 C25 C30 C32 . . . . -175.2(2) ?
S2 C25 C30 C32 . . . . 1.0(3) ?
